data_7116162
loop_
_publ_author_name
'Xiang-Ying Tang'
'Yong-Sheng Zhang'
'Lv He'
'Yin Wei'
'Min Shi'

_publ_section_title
;
 Intramolecular annulation of aromatic rings with N-sulfonyl
 1,2,3-triazoles: divergent synthesis of
 3-methylene-2,3-dihydrobenzofurans and 3-methylene-2,3-dihydroindoles
;
_journal_name_full Chem.Commun.
_journal_page_first 133
_journal_paper_doi 10.1039/C4cc08343A
_journal_volume 51
_journal_year 2015
_chemical_absolute_configuration ad
_chemical_formula_sum 'C23 H20 N2 O4 S2'
_chemical_formula_weight 452.53
_chemical_name_systematic
; 
 ? 
;
_space_group_IT_number 33
_symmetry_cell_setting orthorhombic
_symmetry_space_group_name_Hall 'P 2c -2n'
_symmetry_space_group_name_H-M 'P n a 21'
_atom_sites_solution_hydrogens geom
_atom_sites_solution_primary direct
_atom_sites_solution_secondary difmap
_audit_creation_method SHELXL-97
_cell_angle_alpha 90.00
_cell_angle_beta 90.00
_cell_angle_gamma 90.00
_cell_formula_units_Z 4
_cell_length_a 8.0251(6)
_cell_length_b 25.4919(18)
_cell_length_c 10.5814(8)
_cell_measurement_reflns_used 1818
_cell_measurement_temperature 293(2)
_cell_measurement_theta_max 39.254
_cell_measurement_theta_min 5.323
_cell_volume 2164.7(3)
_computing_cell_refinement 'Bruker SMART'
_computing_data_collection 'Bruker SMART'
_computing_data_reduction 'Bruker SHELXTL'
_computing_molecular_graphics 'Bruker SHELXTL'
_computing_publication_material 'Bruker SHELXTL'
_computing_structure_refinement 'SHELXL-97 (Sheldrick, 1997)'
_computing_structure_solution 'SHELXS-97 (Sheldrick, 1990)'
_diffrn_ambient_temperature 293(2)
_diffrn_measured_fraction_theta_full 1.000
_diffrn_measured_fraction_theta_max 1.000
_diffrn_measurement_device_type 'CCD area detector'
_diffrn_measurement_method 'phi and omega scans'
_diffrn_radiation_monochromator graphite
_diffrn_radiation_source 'fine-focus sealed tube'
_diffrn_radiation_type MoK\a
_diffrn_radiation_wavelength 0.71073
_diffrn_reflns_av_R_equivalents 0.0470
_diffrn_reflns_av_sigmaI/netI 0.0501
_diffrn_reflns_limit_h_max 9
_diffrn_reflns_limit_h_min -9
_diffrn_reflns_limit_k_max 23
_diffrn_reflns_limit_k_min -31
_diffrn_reflns_limit_l_max 9
_diffrn_reflns_limit_l_min -13
_diffrn_reflns_number 11928
_diffrn_reflns_theta_full 25.99
_diffrn_reflns_theta_max 25.99
_diffrn_reflns_theta_min 1.60
_exptl_absorpt_coefficient_mu 0.279
_exptl_absorpt_correction_T_max 1.00000
_exptl_absorpt_correction_T_min 0.53560
_exptl_absorpt_correction_type empirical
_exptl_absorpt_process_details sadabs
_exptl_crystal_colour colorless
_exptl_crystal_density_diffrn 1.389
_exptl_crystal_density_method 'not measured'
_exptl_crystal_description prismatic
_exptl_crystal_F_000 944
_exptl_crystal_size_max 0.211
_exptl_crystal_size_mid 0.165
_exptl_crystal_size_min 0.100
_refine_diff_density_max 0.180
_refine_diff_density_min -0.136
_refine_diff_density_rms 0.037
_refine_ls_abs_structure_details 'Flack H D (1983), Acta Cryst. A39, 876-881'
_refine_ls_abs_structure_Flack -0.08(7)
_refine_ls_extinction_method none
_refine_ls_goodness_of_fit_ref 0.981
_refine_ls_hydrogen_treatment constr
_refine_ls_matrix_type full
_refine_ls_number_parameters 282
_refine_ls_number_reflns 3669
_refine_ls_number_restraints 1
_refine_ls_restrained_S_all 0.981
_refine_ls_R_factor_all 0.0579
_refine_ls_R_factor_gt 0.0403
_refine_ls_shift/su_max 0.001
_refine_ls_shift/su_mean 0.000
_refine_ls_structure_factor_coef Fsqd
_refine_ls_weighting_details 'calc w=1/[\s^2^(Fo^2^)+(0.0420P)^2^+0.0000P] where P=(Fo^2^+2Fc^2^)/3'
_refine_ls_weighting_scheme calc
_refine_ls_wR_factor_gt 0.0823
_refine_ls_wR_factor_ref 0.0890
_reflns_number_gt 2858
_reflns_number_total 3669
_reflns_threshold_expression >2sigma(I)
_cod_data_source_file c4cc08343a2.cif
_cod_data_source_block cd213608
_cod_original_sg_symbol_H-M Pna2(1)
_cod_database_code 7116162

loop_
_symmetry_equiv_pos_as_xyz
'x, y, z'
'-x, -y, z+1/2'
'x+1/2, -y+1/2, z'
'-x+1/2, y+1/2, z+1/2'

loop_
_atom_site_label
_atom_site_type_symbol
_atom_site_fract_x
_atom_site_fract_y
_atom_site_fract_z
_atom_site_U_iso_or_equiv
_atom_site_adp_type
_atom_site_occupancy
_atom_site_symmetry_multiplicity
_atom_site_calc_flag
_atom_site_refinement_flags
S1 S 0.02713(9) 0.56969(3) 0.61404(8) 0.0477(2) Uani 1 1 d .
S2 S 0.16823(10) 0.83606(3) 0.92093(10) 0.0593(2) Uani 1 1 d .
N1 N 0.0166(3) 0.63452(8) 0.6333(2) 0.0460(6) Uani 1 1 d .
N2 N 0.1027(3) 0.79966(9) 0.8008(3) 0.0555(7) Uani 1 1 d .
O1 O -0.1199(3) 0.55384(8) 0.5512(2) 0.0624(6) Uani 1 1 d .
O2 O 0.0665(3) 0.54954(8) 0.7351(2) 0.0598(6) Uani 1 1 d .
O3 O 0.2511(3) 0.80510(9) 1.0144(3) 0.0770(7) Uani 1 1 d .
O4 O 0.2534(3) 0.87982(8) 0.8667(3) 0.0788(8) Uani 1 1 d .
C1 C -0.0330(4) 0.67290(11) 0.5430(3) 0.0451(7) Uani 1 1 d .
C2 C -0.0982(4) 0.66632(13) 0.4230(4) 0.0610(8) Uani 1 1 d .
H2 H -0.1173 0.6333 0.3887 0.073 Uiso 1 1 calc R
C3 C -0.1332(5) 0.71174(14) 0.3572(4) 0.0732(10) Uani 1 1 d .
H3 H -0.1772 0.7092 0.2761 0.088 Uiso 1 1 calc R
C4 C -0.1051(4) 0.76078(14) 0.4081(4) 0.0740(10) Uani 1 1 d .
H4 H -0.1308 0.7904 0.3607 0.089 Uiso 1 1 calc R
C5 C -0.0398(4) 0.76673(13) 0.5272(3) 0.0612(9) Uani 1 1 d .
H5 H -0.0219 0.8000 0.5606 0.073 Uiso 1 1 calc R
C6 C -0.0011(3) 0.72221(11) 0.5968(3) 0.0442(7) Uani 1 1 d .
C7 C 0.0690(3) 0.71335(11) 0.7190(3) 0.0443(7) Uani 1 1 d .
C8 C 0.0779(3) 0.66016(11) 0.7372(3) 0.0464(7) Uani 1 1 d .
H8 H 0.1194 0.6439 0.8093 0.056 Uiso 1 1 calc R
C9 C 0.1196(4) 0.74992(13) 0.8137(3) 0.0527(8) Uani 1 1 d .
H9 H 0.1668 0.7371 0.8878 0.063 Uiso 1 1 calc R
C10 C -0.0232(4) 0.85802(11) 0.9823(3) 0.0508(8) Uani 1 1 d .
C11 C -0.1163(5) 0.82551(12) 1.0582(3) 0.0618(9) Uani 1 1 d .
H11 H -0.0776 0.7922 1.0792 0.074 Uiso 1 1 calc R
C12 C -0.2673(4) 0.84296(12) 1.1023(4) 0.0633(9) Uani 1 1 d .
H12 H -0.3308 0.8209 1.1531 0.076 Uiso 1 1 calc R
C13 C -0.3279(4) 0.89249(12) 1.0735(3) 0.0540(8) Uani 1 1 d .
C14 C -0.2288(4) 0.92481(12) 0.9993(3) 0.0593(9) Uani 1 1 d .
H14 H -0.2648 0.9586 0.9807 0.071 Uiso 1 1 calc R
C15 C -0.0781(4) 0.90761(12) 0.9525(3) 0.0570(9) Uani 1 1 d .
H15 H -0.0141 0.9293 0.9013 0.068 Uiso 1 1 calc R
C16 C -0.4948(4) 0.91060(13) 1.1185(4) 0.0717(10) Uani 1 1 d .
H16A H -0.4807 0.9389 1.1775 0.108 Uiso 1 1 calc R
H16B H -0.5515 0.8821 1.1591 0.108 Uiso 1 1 calc R
H16C H -0.5594 0.9225 1.0477 0.108 Uiso 1 1 calc R
C17 C 0.1968(3) 0.56147(10) 0.5120(3) 0.0446(7) Uani 1 1 d .
C18 C 0.3468(4) 0.58552(13) 0.5401(4) 0.0637(10) Uani 1 1 d .
H18 H 0.3573 0.6060 0.6123 0.076 Uiso 1 1 calc R
C19 C 0.4804(4) 0.57887(15) 0.4602(4) 0.0711(11) Uani 1 1 d .
H19 H 0.5816 0.5948 0.4792 0.085 Uiso 1 1 calc R
C20 C 0.4658(4) 0.54860(12) 0.3515(4) 0.0555(8) Uani 1 1 d .
C21 C 0.3157(4) 0.52458(11) 0.3280(3) 0.0582(8) Uani 1 1 d .
H21 H 0.3053 0.5034 0.2569 0.070 Uiso 1 1 calc R
C22 C 0.1806(4) 0.53080(11) 0.4061(3) 0.0509(8) Uani 1 1 d .
H22 H 0.0798 0.5145 0.3876 0.061 Uiso 1 1 calc R
C23 C 0.6106(5) 0.54334(16) 0.2629(4) 0.0846(12) Uani 1 1 d .
H23A H 0.5829 0.5190 0.1969 0.127 Uiso 1 1 calc R
H23B H 0.7059 0.5307 0.3085 0.127 Uiso 1 1 calc R
H23C H 0.6357 0.5769 0.2266 0.127 Uiso 1 1 calc R

loop_
_atom_site_aniso_label
_atom_site_aniso_U_11
_atom_site_aniso_U_22
_atom_site_aniso_U_33
_atom_site_aniso_U_23
_atom_site_aniso_U_13
_atom_site_aniso_U_12
S1 0.0464(4) 0.0394(4) 0.0575(5) -0.0016(4) 0.0030(4) -0.0045(3)
S2 0.0595(4) 0.0505(4) 0.0679(6) -0.0143(4) -0.0021(5) -0.0023(4)
N1 0.0530(14) 0.0428(13) 0.0423(17) -0.0017(12) -0.0002(12) 0.0015(11)
N2 0.0649(17) 0.0477(16) 0.0539(18) -0.0085(13) 0.0045(15) 0.0016(12)
O1 0.0475(12) 0.0564(13) 0.0834(18) -0.0128(12) 0.0026(12) -0.0101(10)
O2 0.0761(15) 0.0453(12) 0.0579(16) 0.0087(10) 0.0093(13) 0.0004(10)
O3 0.0765(15) 0.0716(16) 0.083(2) -0.0222(14) -0.0287(15) 0.0143(13)
O4 0.0724(15) 0.0628(13) 0.101(2) -0.0176(14) 0.0194(15) -0.0182(12)
C1 0.0432(16) 0.0485(17) 0.0435(19) 0.0000(14) 0.0016(14) 0.0044(12)
C2 0.0621(19) 0.068(2) 0.053(2) -0.0061(18) -0.005(2) 0.0017(16)
C3 0.086(2) 0.083(3) 0.051(2) 0.003(2) -0.014(2) 0.016(2)
C4 0.092(3) 0.067(2) 0.062(3) 0.020(2) -0.001(2) 0.0195(19)
C5 0.070(2) 0.053(2) 0.060(3) 0.0053(17) 0.006(2) 0.0140(15)
C6 0.0457(15) 0.0458(15) 0.0410(19) 0.0011(14) 0.0095(14) 0.0077(12)
C7 0.0452(16) 0.0451(18) 0.0425(19) -0.0075(14) 0.0040(14) 0.0049(12)
C8 0.0482(18) 0.0481(19) 0.0429(18) -0.0001(14) -0.0011(15) 0.0053(13)
C9 0.0534(18) 0.0569(19) 0.0480(19) -0.0054(15) 0.0020(16) 0.0061(15)
C10 0.066(2) 0.0386(16) 0.048(2) -0.0088(14) -0.0005(16) -0.0053(14)
C11 0.080(2) 0.0431(18) 0.063(2) 0.0064(16) 0.0042(19) 0.0064(16)
C12 0.078(2) 0.057(2) 0.055(2) 0.0075(18) 0.007(2) -0.0075(17)
C13 0.065(2) 0.0520(19) 0.045(2) -0.0114(15) -0.0035(16) -0.0024(15)
C14 0.077(2) 0.0423(18) 0.058(2) -0.0004(15) 0.001(2) 0.0018(16)
C15 0.067(2) 0.0447(18) 0.060(2) 0.0005(15) 0.0050(18) -0.0058(15)
C16 0.070(2) 0.074(2) 0.072(3) -0.015(2) 0.003(2) -0.0014(17)
C17 0.0452(17) 0.0387(16) 0.0499(19) -0.0019(14) -0.0036(15) 0.0010(13)
C18 0.0504(19) 0.069(2) 0.071(3) -0.0219(19) 0.0081(18) -0.0101(16)
C19 0.0466(18) 0.077(2) 0.089(3) -0.007(2) 0.005(2) -0.0122(17)
C20 0.0465(18) 0.0584(19) 0.061(2) 0.0060(17) 0.0027(17) 0.0151(15)
C21 0.070(2) 0.0551(19) 0.049(2) -0.0068(15) -0.0042(18) 0.0104(16)
C22 0.0463(16) 0.0515(17) 0.055(2) -0.0052(16) -0.0012(16) -0.0038(13)
C23 0.071(2) 0.099(3) 0.083(3) 0.009(2) 0.018(2) 0.020(2)

loop_
_atom_type_symbol
_atom_type_description
_atom_type_scat_dispersion_real
_atom_type_scat_dispersion_imag
_atom_type_scat_source
C C 0.0033 0.0016 'International Tables Vol C Tables 4.2.6.8 and 6.1.1.4'
H H 0.0000 0.0000 'International Tables Vol C Tables 4.2.6.8 and 6.1.1.4'
N N 0.0061 0.0033 'International Tables Vol C Tables 4.2.6.8 and 6.1.1.4'
O O 0.0106 0.0060 'International Tables Vol C Tables 4.2.6.8 and 6.1.1.4'
S S 0.1246 0.1234 'International Tables Vol C Tables 4.2.6.8 and 6.1.1.4'

loop_
_geom_angle_atom_site_label_1
_geom_angle_atom_site_label_2
_geom_angle_atom_site_label_3
_geom_angle
O1 S1 O2 120.54(14)
O1 S1 N1 107.36(12)
O2 S1 N1 105.08(13)
O1 S1 C17 109.00(14)
O2 S1 C17 109.93(14)
N1 S1 C17 103.50(12)
O4 S2 O3 119.12(16)
O4 S2 N2 106.30(16)
O3 S2 N2 111.65(13)
O4 S2 C10 108.50(14)
O3 S2 C10 109.04(16)
N2 S2 C10 100.61(14)
C8 N1 C1 108.1(2)
C8 N1 S1 123.5(2)
C1 N1 S1 127.8(2)
C9 N2 S2 116.0(2)
C2 C1 C6 123.4(3)
C2 C1 N1 129.6(3)
C6 C1 N1 107.0(3)
C3 C2 C1 116.0(3)
C3 C2 H2 122.0
C1 C2 H2 122.0
C4 C3 C2 122.0(4)
C4 C3 H3 119.0
C2 C3 H3 119.0
C5 C4 C3 121.4(3)
C5 C4 H4 119.3
C3 C4 H4 119.3
C4 C5 C6 118.8(3)
C4 C5 H5 120.6
C6 C5 H5 120.6
C5 C6 C1 118.4(3)
C5 C6 C7 134.3(3)
C1 C6 C7 107.3(3)
C8 C7 C9 122.1(3)
C8 C7 C6 107.7(2)
C9 C7 C6 130.1(3)
N1 C8 C7 109.9(3)
N1 C8 H8 125.1
C7 C8 H8 125.1
N2 C9 C7 122.7(3)
N2 C9 H9 118.6
C7 C9 H9 118.6
C11 C10 C15 120.9(3)
C11 C10 S2 119.9(3)
C15 C10 S2 119.2(2)
C12 C11 C10 118.9(3)
C12 C11 H11 120.6
C10 C11 H11 120.6
C11 C12 C13 122.0(3)
C11 C12 H12 119.0
C13 C12 H12 119.0
C12 C13 C14 117.7(3)
C12 C13 C16 121.7(3)
C14 C13 C16 120.6(3)
C15 C14 C13 121.1(3)
C15 C14 H14 119.5
C13 C14 H14 119.5
C10 C15 C14 119.4(3)
C10 C15 H15 120.3
C14 C15 H15 120.3
C13 C16 H16A 109.5
C13 C16 H16B 109.5
H16A C16 H16B 109.5
C13 C16 H16C 109.5
H16A C16 H16C 109.5
H16B C16 H16C 109.5
C22 C17 C18 120.7(3)
C22 C17 S1 119.9(2)
C18 C17 S1 119.5(3)
C19 C18 C17 119.5(3)
C19 C18 H18 120.3
C17 C18 H18 120.3
C18 C19 C20 120.7(3)
C18 C19 H19 119.6
C20 C19 H19 119.6
C21 C20 C19 118.1(3)
C21 C20 C23 121.8(3)
C19 C20 C23 120.1(3)
C22 C21 C20 122.2(3)
C22 C21 H21 118.9
C20 C21 H21 118.9
C21 C22 C17 118.8(3)
C21 C22 H22 120.6
C17 C22 H22 120.6
C20 C23 H23A 109.5
C20 C23 H23B 109.5
H23A C23 H23B 109.5
C20 C23 H23C 109.5
H23A C23 H23C 109.5
H23B C23 H23C 109.5

loop_
_geom_bond_atom_site_label_1
_geom_bond_atom_site_label_2
_geom_bond_distance
S1 O1 1.413(2)
S1 O2 1.416(2)
S1 N1 1.667(2)
S1 C17 1.750(3)
S2 O4 1.428(2)
S2 O3 1.430(3)
S2 N2 1.659(3)
S2 C10 1.760(3)
N1 C8 1.370(4)
N1 C1 1.424(4)
N2 C9 1.283(4)
C1 C2 1.384(5)
C1 C6 1.403(4)
C2 C3 1.380(5)
C2 H2 0.9300
C3 C4 1.379(5)
C3 H3 0.9300
C4 C5 1.373(5)
C4 H4 0.9300
C5 C6 1.388(4)
C5 H5 0.9300
C6 C7 1.428(4)
C7 C8 1.372(4)
C7 C9 1.428(4)
C8 H8 0.9300
C9 H9 0.9300
C10 C11 1.374(4)
C10 C15 1.375(4)
C11 C12 1.373(5)
C11 H11 0.9300
C12 C13 1.387(4)
C12 H12 0.9300
C13 C14 1.388(5)
C13 C16 1.495(5)
C14 C15 1.378(4)
C14 H14 0.9300
C15 H15 0.9300
C16 H16A 0.9600
C16 H16B 0.9600
C16 H16C 0.9600
C17 C22 1.373(4)
C17 C18 1.383(4)
C18 C19 1.375(4)
C18 H18 0.9300
C19 C20 1.391(5)
C19 H19 0.9300
C20 C21 1.373(4)
C20 C23 1.499(5)
C21 C22 1.372(4)
C21 H21 0.9300
C22 H22 0.9300
C23 H23A 0.9600
C23 H23B 0.9600
C23 H23C 0.9600

loop_
_geom_torsion_atom_site_label_1
_geom_torsion_atom_site_label_2
_geom_torsion_atom_site_label_3
_geom_torsion_atom_site_label_4
_geom_torsion
O1 S1 N1 C8 144.6(2)
O2 S1 N1 C8 15.2(3)
C17 S1 N1 C8 -100.2(2)
O1 S1 N1 C1 -44.8(3)
O2 S1 N1 C1 -174.3(2)
C17 S1 N1 C1 70.4(3)
O4 S2 N2 C9 138.0(2)
O3 S2 N2 C9 6.6(3)
C10 S2 N2 C9 -108.9(2)
C8 N1 C1 C2 178.3(3)
S1 N1 C1 C2 6.6(4)
C8 N1 C1 C6 -0.7(3)
S1 N1 C1 C6 -172.4(2)
C6 C1 C2 C3 -0.7(4)
N1 C1 C2 C3 -179.6(3)
C1 C2 C3 C4 0.0(5)
C2 C3 C4 C5 0.2(6)
C3 C4 C5 C6 0.3(5)
C4 C5 C6 C1 -1.0(5)
C4 C5 C6 C7 178.8(3)
C2 C1 C6 C5 1.3(4)
N1 C1 C6 C5 -179.6(3)
C2 C1 C6 C7 -178.6(3)
N1 C1 C6 C7 0.5(3)
C5 C6 C7 C8 -180.0(3)
C1 C6 C7 C8 -0.1(3)
C5 C6 C7 C9 1.9(5)
C1 C6 C7 C9 -178.2(3)
C1 N1 C8 C7 0.6(3)
S1 N1 C8 C7 172.8(2)
C9 C7 C8 N1 178.0(3)
C6 C7 C8 N1 -0.3(3)
S2 N2 C9 C7 179.9(2)
C8 C7 C9 N2 -175.8(3)
C6 C7 C9 N2 2.1(5)
O4 S2 C10 C11 -169.1(3)
O3 S2 C10 C11 -37.9(3)
N2 S2 C10 C11 79.6(3)
O4 S2 C10 C15 11.5(3)
O3 S2 C10 C15 142.6(3)
N2 S2 C10 C15 -99.9(3)
C15 C10 C11 C12 1.1(5)
S2 C10 C11 C12 -178.3(3)
C10 C11 C12 C13 -0.5(6)
C11 C12 C13 C14 -1.1(5)
C11 C12 C13 C16 178.0(3)
C12 C13 C14 C15 2.0(5)
C16 C13 C14 C15 -177.0(3)
C11 C10 C15 C14 -0.1(5)
S2 C10 C15 C14 179.3(3)
C13 C14 C15 C10 -1.5(5)
O1 S1 C17 C22 -16.1(3)
O2 S1 C17 C22 118.1(3)
N1 S1 C17 C22 -130.1(2)
O1 S1 C17 C18 164.7(3)
O2 S1 C17 C18 -61.1(3)
N1 S1 C17 C18 50.7(3)
C22 C17 C18 C19 0.5(5)
S1 C17 C18 C19 179.7(3)
C17 C18 C19 C20 0.4(5)
C18 C19 C20 C21 -1.6(5)
C18 C19 C20 C23 177.7(3)
C19 C20 C21 C22 1.9(5)
C23 C20 C21 C22 -177.5(3)
C20 C21 C22 C17 -0.9(5)
C18 C17 C22 C21 -0.3(5)
S1 C17 C22 C21 -179.5(2)
